data_4063073
loop_
_publ_author_name
'Albano, V. G.'
'Busetto, L.'
'Marchetti, F.'
'Monari, M.'
'Zacchini, S.'
'Zanotti, V.'

_publ_section_title
;
Regio- and stereoselective hydride addition at \h-vinyliminium ligands in 
cationic diiron complexes.
;
_journal_issue 13
_journal_name_full Organometallics
_journal_page_first 3348
_journal_page_last 3354
_journal_paper_doi 10.1021/om049868e
_journal_volume 23
_journal_year 2004
_chemical_formula_sum 'C26 H27 Fe2 N O4'
_chemical_formula_weight 529.19
_space_group_IT_number 14
_symmetry_cell_setting monoclinic
_symmetry_space_group_name_Hall '-P 2ybc'
_symmetry_space_group_name_H-M 'P 1 21/c 1'
_cell_angle_alpha 90.00
_cell_angle_beta 94.6270(10)
_cell_angle_gamma 90.00
_cell_formula_units_Z 4
_cell_length_a 10.6352(3)
_cell_length_b 13.2769(3)
_cell_length_c 16.3383(4)
_cell_measurement_temperature 293(2)
_cell_volume 2299.49(10)
_diffrn_ambient_temperature 293(2)
_exptl_crystal_density_diffrn 1.529
_cod_depositor_comments
;
The following automatic conversions were performed:
'_symmetry_cell_setting' value 'Monoclinic' changed to 'monoclinic'
according to '/home/saulius/struct/CIF-dictionaries/cif_core.dic'
dictionary named 'cif_core.dic' version 2.4.1 from 2010-06-29.

Automatic conversion script
Id: cif_fix_enum 1527 2010-12-29 10:47:43Z saulius 
;
_cod_original_sg_symbol_H-M 'P 21/c'
_cod_database_code 4063073

loop_
_symmetry_equiv_pos_as_xyz
'x, y, z'
'-x, y+1/2, -z+1/2'
'-x, -y, -z'
'x, -y-1/2, z-1/2'

loop_
_atom_site_label
_atom_site_type_symbol
_atom_site_fract_x
_atom_site_fract_y
_atom_site_fract_z
_atom_site_U_iso_or_equiv
_atom_site_adp_type
_atom_site_occupancy
_atom_site_symmetry_multiplicity
_atom_site_calc_flag
_atom_site_refinement_flags
_atom_site_disorder_assembly
_atom_site_disorder_group
Fe1 Fe 0.27574(3) 0.71083(3) -0.00397(2) 0.02779(10) Uani 1 1 d . . .
Fe2 Fe 0.08862(3) 0.79698(3) 0.05081(2) 0.02970(10) Uani 1 1 d . . .
N N 0.50648(18) 0.79598(15) 0.08796(12) 0.0309(5) Uani 1 1 d . . .
C1 C 0.2212(2) 0.8410(2) -0.02340(16) 0.0347(6) Uani 1 1 d . . .
O1 O 0.23781(19) 0.91664(15) -0.05784(13) 0.0576(6) Uani 1 1 d . . .
C2 C 0.1485(2) 0.8905(2) 0.11723(17) 0.0385(6) Uani 1 1 d . . .
O2 O 0.1820(2) 0.95453(16) 0.16077(14) 0.0645(6) Uani 1 1 d . . .
C3 C 0.2050(2) 0.69394(17) 0.10292(14) 0.0264(5) Uani 1 1 d . . .
O3 O 0.09618(18) 0.53358(14) 0.09901(11) 0.0472(5) Uani 1 1 d . . .
O4 O 0.13629(19) 0.61471(15) 0.21759(11) 0.0521(5) Uani 1 1 d . . .
C4 C 0.3254(2) 0.72877(19) 0.15311(15) 0.0276(5) Uani 1 1 d D . .
H4A H 0.320(2) 0.7835(15) 0.1941(13) 0.036 Uiso 1 1 d D . .
H4B H 0.363(2) 0.6724(15) 0.1834(13) 0.036 Uiso 1 1 d D . .
C5 C 0.3924(2) 0.75675(17) 0.07983(14) 0.0261(5) Uani 1 1 d . . .
C6 C 0.1413(2) 0.6057(2) 0.13513(15) 0.0341(6) Uani 1 1 d . . .
C7 C 0.0650(2) 0.53864(17) 0.25570(12) 0.0714(10) Uani 1 1 d . . .
H7A H 0.0671 0.5513 0.3136 0.107 Uiso 1 1 calc R . .
H7B H 0.1009 0.4737 0.2465 0.107 Uiso 1 1 calc R . .
H7C H -0.0208 0.5400 0.2324 0.107 Uiso 1 1 calc R . .
C8 C 0.5748(2) 0.82445(17) 0.01712(12) 0.0490(8) Uani 1 1 d R . .
H8A H 0.6400 0.7760 0.0099 0.073 Uiso 1 1 calc R . .
H8B H 0.6120 0.8898 0.0263 0.073 Uiso 1 1 calc R . .
H8C H 0.5173 0.8262 -0.0313 0.073 Uiso 1 1 calc R . .
C9 C 0.5743(2) 0.80908(19) 0.16830(15) 0.0307(6) Uani 1 1 d . . .
C10 C 0.6368(2) 0.72694(19) 0.20445(16) 0.0341(6) Uani 1 1 d . . .
C11 C 0.6991(2) 0.7398(2) 0.28156(18) 0.0469(7) Uani 1 1 d . . .
H11 H 0.7411 0.6857 0.3076 0.056 Uiso 1 1 calc R . .
C12 C 0.6991(3) 0.8324(3) 0.31983(18) 0.0546(8) Uani 1 1 d . . .
H12 H 0.7409 0.8404 0.3716 0.065 Uiso 1 1 calc R . .
C13 C 0.6378(3) 0.9130(2) 0.28198(18) 0.0489(8) Uani 1 1 d . . .
H13 H 0.6393 0.9750 0.3085 0.059 Uiso 1 1 calc R . .
C14 C 0.5740(2) 0.9038(2) 0.20523(16) 0.0371(6) Uani 1 1 d . . .
C15 C 0.6410(3) 0.6271(2) 0.16153(18) 0.0469(7) Uani 1 1 d . . .
H15A H 0.5575 0.5993 0.1544 0.070 Uiso 1 1 calc R . .
H15B H 0.6950 0.5818 0.1940 0.070 Uiso 1 1 calc R . .
H15C H 0.6733 0.6362 0.1088 0.070 Uiso 1 1 calc R . .
C16 C 0.5093(3) 0.9933(2) 0.16404(19) 0.0541(8) Uani 1 1 d . . .
H16A H 0.4833 1.0389 0.2050 0.081 Uiso 1 1 calc R . .
H16B H 0.4367 0.9711 0.1301 0.081 Uiso 1 1 calc R . .
H16C H 0.5666 1.0270 0.1308 0.081 Uiso 1 1 calc R . .
C22 C -0.0858(2) 0.7326(3) 0.07917(16) 0.0733(11) Uani 1 1 d G . .
H22 H -0.0964 0.6921 0.1245 0.088 Uiso 1 1 calc R . .
C23 C -0.0574(2) 0.69860(16) 0.0003(2) 0.0647(10) Uani 1 1 d G . .
H23 H -0.0462 0.6319 -0.0150 0.078 Uiso 1 1 calc R . .
C24 C -0.0491(2) 0.7843(3) -0.05100(14) 0.0800(13) Uani 1 1 d G . .
H24 H -0.0315 0.7835 -0.1058 0.096 Uiso 1 1 calc R . .
C25 C -0.0723(2) 0.87119(16) -0.0039(3) 0.0939(16) Uani 1 1 d G . .
H25 H -0.0727 0.9374 -0.0225 0.113 Uiso 1 1 calc R . .
C26 C -0.0950(2) 0.8393(3) 0.0766(2) 0.0968(17) Uani 1 1 d G . .
H26 H -0.1128 0.8809 0.1199 0.116 Uiso 1 1 calc R . .
C17 C 0.3036(2) 0.55689(13) -0.02877(12) 0.0561(8) Uani 1 1 d G . .
H17 H 0.3063 0.5067 0.0110 0.067 Uiso 1 1 calc R . .
C18 C 0.40809(16) 0.61369(17) -0.05208(13) 0.0528(8) Uani 1 1 d G . .
H18 H 0.4912 0.6073 -0.0302 0.063 Uiso 1 1 calc R . .
C19 C 0.3634(2) 0.68206(15) -0.11466(12) 0.0528(8) Uani 1 1 d G . .
H19 H 0.4121 0.7283 -0.1410 0.063 Uiso 1 1 calc R . .
C20 C 0.2313(2) 0.66750(17) -0.13002(11) 0.0584(9) Uani 1 1 d G . .
H20 H 0.1783 0.7025 -0.1681 0.070 Uiso 1 1 calc R . .
C21 C 0.19439(17) 0.59014(17) -0.07694(14) 0.0553(9) Uani 1 1 d G . .
H21 H 0.1129 0.5656 -0.0742 0.066 Uiso 1 1 calc R . .

loop_
_atom_site_aniso_label
_atom_site_aniso_U_11
_atom_site_aniso_U_22
_atom_site_aniso_U_33
_atom_site_aniso_U_23
_atom_site_aniso_U_13
_atom_site_aniso_U_12
Fe1 0.02467(18) 0.0318(2) 0.02658(19) -0.00378(16) -0.00015(14) 0.00237(16)
Fe2 0.02043(17) 0.0292(2) 0.0388(2) -0.00259(16) -0.00151(15) 0.00148(15)
N 0.0248(10) 0.0359(12) 0.0316(11) 0.0025(9) -0.0012(8) -0.0029(9)
C1 0.0317(14) 0.0372(15) 0.0347(14) 0.0022(12) 0.0000(11) 0.0010(12)
O1 0.0601(14) 0.0443(12) 0.0702(15) 0.0236(11) 0.0162(11) 0.0045(10)
C2 0.0289(14) 0.0364(16) 0.0504(17) -0.0018(13) 0.0045(12) 0.0071(12)
O2 0.0592(14) 0.0520(14) 0.0810(16) -0.0346(12) -0.0027(12) 0.0006(11)
C3 0.0223(11) 0.0284(13) 0.0287(12) -0.0025(10) 0.0030(10) -0.0007(10)
O3 0.0553(12) 0.0356(11) 0.0497(12) -0.0004(9) -0.0007(10) -0.0158(10)
O4 0.0633(13) 0.0561(13) 0.0382(11) 0.0046(10) 0.0121(10) -0.0239(11)
C4 0.0225(12) 0.0322(15) 0.0275(13) 0.0006(10) -0.0006(10) -0.0006(10)
C5 0.0235(12) 0.0244(12) 0.0302(13) 0.0003(10) -0.0001(10) 0.0047(10)
C6 0.0284(13) 0.0349(15) 0.0386(15) 0.0044(12) 0.0002(11) 0.0017(11)
C7 0.086(3) 0.078(2) 0.053(2) 0.0142(18) 0.0215(18) -0.028(2)
C8 0.0357(15) 0.072(2) 0.0398(16) 0.0065(15) 0.0048(13) -0.0127(15)
C9 0.0201(11) 0.0372(15) 0.0344(14) 0.0013(11) -0.0009(10) -0.0042(10)
C10 0.0239(12) 0.0385(16) 0.0393(15) 0.0003(12) -0.0018(11) -0.0024(11)
C11 0.0364(16) 0.0516(18) 0.0507(18) 0.0063(15) -0.0096(14) 0.0040(13)
C12 0.0421(17) 0.074(2) 0.0443(18) -0.0074(17) -0.0167(14) -0.0022(16)
C13 0.0427(16) 0.0469(18) 0.0556(19) -0.0143(15) -0.0062(14) -0.0060(14)
C14 0.0305(14) 0.0364(15) 0.0440(16) -0.0011(12) 0.0000(12) -0.0043(12)
C15 0.0399(16) 0.0404(16) 0.0599(19) -0.0031(14) -0.0001(14) 0.0046(13)
C16 0.0551(19) 0.0377(17) 0.068(2) 0.0005(15) -0.0024(16) 0.0029(14)
C22 0.0191(15) 0.119(4) 0.081(3) 0.020(2) 0.0024(16) -0.0099(19)
C23 0.0268(15) 0.0424(19) 0.120(3) -0.019(2) -0.0228(18) -0.0015(14)
C24 0.0287(16) 0.147(4) 0.060(2) 0.014(3) -0.0234(15) -0.014(2)
C25 0.0331(19) 0.050(2) 0.190(5) 0.027(3) -0.044(3) 0.0015(17)
C26 0.0186(16) 0.116(4) 0.153(4) -0.078(3) -0.009(2) 0.014(2)
C17 0.080(2) 0.0327(16) 0.057(2) -0.0146(14) 0.0175(18) 0.0102(17)
C18 0.0458(18) 0.060(2) 0.0525(19) -0.0253(16) 0.0014(15) 0.0174(16)
C19 0.058(2) 0.065(2) 0.0378(16) -0.0167(15) 0.0170(15) -0.0031(16)
C20 0.063(2) 0.080(2) 0.0307(16) -0.0229(16) -0.0054(15) 0.0153(18)
C21 0.0473(18) 0.057(2) 0.062(2) -0.0378(17) 0.0106(16) -0.0100(16)

loop_
_geom_bond_atom_site_label_1
_geom_bond_atom_site_label_2
_geom_bond_distance
_geom_bond_site_symmetry_2
_geom_bond_publ_flag
Fe1 C1 1.842(3) . ?
Fe1 C5 1.874(2) . ?
Fe1 C3 1.969(2) . ?
Fe1 C18 2.1073(18) . ?
Fe1 C17 2.1092(18) . ?
Fe1 C19 2.1348(18) . ?
Fe1 C21 2.1379(18) . ?
Fe1 C20 2.1536(18) . ?
Fe1 Fe2 2.5214(5) . ?
Fe2 C2 1.736(3) . ?
Fe2 C3 1.990(2) . ?
Fe2 C1 2.019(3) . ?
Fe2 C26 2.107(2) . ?
Fe2 C25 2.110(2) . ?
Fe2 C22 2.127(2) . ?
Fe2 C24 2.133(2) . ?
Fe2 C23 2.143(2) . ?
N C5 1.317(3) . ?
N C9 1.456(3) . ?
N C8 1.465(3) . ?
C1 O1 1.172(3) . ?
C2 O2 1.147(3) . ?
C3 C6 1.472(3) . ?
C3 C4 1.535(3) . ?
O3 C6 1.204(3) . ?
O4 C6 1.358(3) . ?
O4 C7 1.435(3) . ?
C4 C5 1.489(3) . ?
C4 H4A 0.993(16) . ?
C4 H4B 0.968(16) . ?
C7 H7A 0.9600 . ?
C7 H7B 0.9600 . ?
C7 H7C 0.9600 . ?
C8 H8A 0.9600 . ?
C8 H8B 0.9600 . ?
C8 H8C 0.9600 . ?
C9 C10 1.384(3) . ?
C9 C14 1.395(3) . ?
C10 C11 1.386(4) . ?
C10 C15 1.503(4) . ?
C11 C12 1.380(4) . ?
C11 H11 0.9300 . ?
C12 C13 1.374(4) . ?
C12 H12 0.9300 . ?
C13 C14 1.382(4) . ?
C13 H13 0.9300 . ?
C14 C16 1.504(4) . ?
C15 H15A 0.9600 . ?
C15 H15B 0.9600 . ?
C15 H15C 0.9600 . ?
C16 H16A 0.9600 . ?
C16 H16B 0.9600 . ?
C16 H16C 0.9600 . ?
C22 C23 1.4200 . ?
C22 C26 1.4200 . ?
C22 H22 0.9300 . ?
C23 C24 1.4200 . ?
C23 H23 0.9300 . ?
C24 C25 1.4200 . ?
C24 H24 0.9300 . ?
C25 C26 1.4200 . ?
C25 H25 0.9300 . ?
C26 H26 0.9300 . ?
C17 C18 1.4200 . ?
C17 C21 1.4200 . ?
C17 H17 0.9300 . ?
C18 C19 1.4200 . ?
C18 H18 0.9300 . ?
C19 C20 1.4200 . ?
C19 H19 0.9300 . ?
C20 C21 1.4200 . ?
C20 H20 0.9300 . ?
C21 H21 0.9300 . ?
